data_7011194
loop_
_publ_author_name
'Gajda, Tam\'as'
'Jancs\'o, Attila'
'Mikkola, Satu'
'L\"onnberg, Harri'
'Sirges, Holger'

_publ_section_title
;
 Crystal structure, solution properties and hydrolytic activity of an
 alkoxo-bridged dinuclear copper(ii) complex, as a ribonuclease model
;
_journal_issue 8
_journal_name_full 'Journal of the Chemical Society, Dalton Transactions'
_journal_page_first 1757
_journal_paper_doi 10.1039/b108948j
_journal_year 2002
_chemical_formula_sum 'C15 H20 Cl2 Cu N4 O9'
_chemical_formula_weight 534.79
_chemical_name_common '[Cu(hbdpo)(ClO4)2]'
_chemical_name_systematic
;
N,N'-bis(2-pyridylmethyl)-1,3-diaminopropan-2-ol copper(II) diperchlorate
;
_space_group_IT_number 14
_symmetry_cell_setting monoclinic
_symmetry_space_group_name_Hall '-P 2ybc'
_symmetry_space_group_name_H-M 'P 1 21/c 1'
_atom_sites_solution_hydrogens geom
_atom_sites_solution_primary direct
_atom_sites_solution_secondary difmap
_cell_angle_alpha 90.00
_cell_angle_beta 90.77(3)
_cell_angle_gamma 90.00
_cell_formula_units_Z 8
_cell_length_a 11.714(2)
_cell_length_b 12.817(3)
_cell_length_c 27.364(6)
_cell_measurement_reflns_used 25
_cell_measurement_temperature 153(2)
_cell_measurement_theta_max 27.01
_cell_measurement_theta_min 2.18
_cell_volume 4108.0(15)
_computing_structure_refinement 'SHELXL-97 (Sheldrick, 1997)'
_computing_structure_solution 'SHELXS-97 (Sheldrick, 1990)'
_diffrn_ambient_temperature 153(2)
_diffrn_measured_fraction_theta_full 0.967
_diffrn_measured_fraction_theta_max 0.967
_diffrn_measurement_device_type 'STOE IDPS'
_diffrn_measurement_method '\w scans'
_diffrn_radiation_monochromator graphite
_diffrn_radiation_source 'fine-focus sealed tube'
_diffrn_radiation_type MoK\a
_diffrn_radiation_wavelength 0.71073
_diffrn_reflns_av_R_equivalents 0.0383
_diffrn_reflns_av_sigmaI/netI 0.1351
_diffrn_reflns_limit_h_max 14
_diffrn_reflns_limit_h_min -5
_diffrn_reflns_limit_k_max 15
_diffrn_reflns_limit_k_min -16
_diffrn_reflns_limit_l_max 34
_diffrn_reflns_limit_l_min -34
_diffrn_reflns_number 9079
_diffrn_reflns_theta_full 27.01
_diffrn_reflns_theta_max 27.01
_diffrn_reflns_theta_min 2.18
_diffrn_standards_decay_% 0
_diffrn_standards_interval_count 50
_diffrn_standards_number 181
_exptl_absorpt_coefficient_mu 1.381
_exptl_absorpt_correction_type none
_exptl_crystal_colour blue
_exptl_crystal_density_diffrn 1.729
_exptl_crystal_density_method 'not measured'
_exptl_crystal_description plate
_exptl_crystal_F_000 2184
_exptl_crystal_size_max 0.48
_exptl_crystal_size_mid 0.32
_exptl_crystal_size_min 0.24
_refine_diff_density_max 1.350
_refine_diff_density_min -0.683
_refine_diff_density_rms 0.116
_refine_ls_extinction_method none
_refine_ls_goodness_of_fit_ref 0.872
_refine_ls_hydrogen_treatment mixed
_refine_ls_matrix_type full
_refine_ls_number_parameters 559
_refine_ls_number_reflns 8674
_refine_ls_number_restraints 0
_refine_ls_restrained_S_all 0.872
_refine_ls_R_factor_all 0.1496
_refine_ls_R_factor_gt 0.0666
_refine_ls_shift/su_max 0.001
_refine_ls_shift/su_mean 0.000
_refine_ls_structure_factor_coef Fsqd
_refine_ls_weighting_details 'calc w=1/[\s^2^(Fo^2^)+(0.0941P)^2^+0.0000P] where P=(Fo^2^+2Fc^2^)/3'
_refine_ls_weighting_scheme calc
_refine_ls_wR_factor_gt 0.1534
_refine_ls_wR_factor_ref 0.1819
_reflns_number_gt 4084
_reflns_number_total 8674
_reflns_threshold_expression >2sigma(I)
_cod_data_source_file b108948j.txt
_cod_data_source_block '[Cu(bpdpo)(ClO4)2]'
_cod_original_cell_volume 4108.0(14)
_cod_original_sg_symbol_H-M P21/c
_cod_database_code 7011194

loop_
_symmetry_equiv_pos_as_xyz
'x, y, z'
'-x, y+1/2, -z+1/2'
'-x, -y, -z'
'x, -y-1/2, z-1/2'

loop_
_atom_site_label
_atom_site_type_symbol
_atom_site_fract_x
_atom_site_fract_y
_atom_site_fract_z
_atom_site_U_iso_or_equiv
_atom_site_adp_type
_atom_site_occupancy
_atom_site_symmetry_multiplicity
_atom_site_calc_flag
_atom_site_refinement_flags
_atom_site_disorder_assembly
_atom_site_disorder_group
Cu1 Cu 0.53991(6) 0.75067(7) 0.40134(3) 0.0309(2) Uani 1 1 d . . .
N1 N 0.5941(4) 0.7121(4) 0.33435(18) 0.0302(13) Uani 1 1 d . . .
N2 N 0.3837(4) 0.7415(5) 0.36944(18) 0.0324(13) Uani 1 1 d . . .
H2A H 0.3562 0.6749 0.3758 0.039 Uiso 1 1 calc R . .
N3 N 0.4727(5) 0.7474(5) 0.46946(19) 0.0423(15) Uani 1 1 d . . .
H3A H 0.4430 0.6807 0.4736 0.051 Uiso 1 1 calc R . .
N4 N 0.6776(4) 0.8107(4) 0.43456(17) 0.0305(13) Uani 1 1 d . . .
O2 O 0.6169(5) 0.5775(5) 0.4275(2) 0.0689(18) Uani 1 1 d . . .
Cu1A Cu 1.03675(7) 0.32881(7) 0.35302(3) 0.0362(2) Uani 1 1 d . . .
N4A N 1.0853(5) 0.3637(5) 0.42206(19) 0.0339(14) Uani 1 1 d . . .
N3A N 0.9039(5) 0.2560(7) 0.3847(2) 0.059(2) Uani 1 1 d . . .
H3AA H 0.9013 0.1897 0.3709 0.071 Uiso 1 1 calc R . .
N2A N 0.9540(5) 0.3291(5) 0.2874(2) 0.0401(15) Uani 1 1 d . . .
H2AA H 0.9562 0.2608 0.2760 0.048 Uiso 1 1 calc R . .
N1A N 1.1728(5) 0.3667(5) 0.31346(19) 0.0346(13) Uani 1 1 d . . .
O2A O 1.1404(6) 0.1566(5) 0.3610(3) 0.078(2) Uani 1 1 d . . .
Cl1 Cl 0.55417(18) 0.48364(17) 0.41706(7) 0.0491(5) Uani 1 1 d . . .
Cl1A Cl 1.10263(15) 0.05179(15) 0.35430(6) 0.0382(4) Uani 1 1 d . . .
Cl2 Cl 0.54282(18) 1.04845(16) 0.38349(6) 0.0477(5) Uani 1 1 d . . .
Cl2A Cl 1.03566(14) 0.63146(14) 0.34244(6) 0.0356(4) Uani 1 1 d . . .
O1 O 0.2386(4) 0.6973(4) 0.45308(19) 0.0511(14) Uani 1 1 d . . .
H1A H 0.2140 0.6699 0.4271 0.077 Uiso 1 1 calc R . .
O1A O 0.7623(6) 0.1936(5) 0.3042(2) 0.0750(19) Uani 1 1 d . . .
H1AA H 0.7322 0.1541 0.3249 0.112 Uiso 1 1 calc R . .
O3 O 0.5844(7) 0.4603(7) 0.3656(3) 0.123(3) Uani 1 1 d . . .
O3A O 1.1710(5) -0.0021(5) 0.31924(19) 0.0652(18) Uani 1 1 d . . .
O4 O 0.5914(7) 0.4040(6) 0.4463(3) 0.119(3) Uani 1 1 d . . .
O5A O 0.9835(5) 0.0499(5) 0.3395(2) 0.0619(17) Uani 1 1 d . . .
O5 O 0.4362(5) 0.5075(6) 0.4156(3) 0.095(2) Uani 1 1 d . . .
O4A O 1.1126(4) -0.0040(4) 0.40006(17) 0.0500(14) Uani 1 1 d . . .
O7A O 0.9690(4) 0.5399(4) 0.35396(19) 0.0525(14) Uani 1 1 d . . .
O7 O 0.5211(6) 0.9542(5) 0.3563(2) 0.085(2) Uani 1 1 d . . .
O6A O 1.1535(5) 0.6125(5) 0.3530(3) 0.078(2) Uani 1 1 d . . .
O8A O 0.9973(6) 0.7195(5) 0.3697(3) 0.081(2) Uani 1 1 d . . .
O9A O 1.0232(6) 0.6520(5) 0.2918(2) 0.081(2) Uani 1 1 d . . .
O6 O 0.5331(7) 1.0263(5) 0.4337(2) 0.088(2) Uani 1 1 d . . .
O8 O 0.4808(10) 1.1358(8) 0.3699(3) 0.147(4) Uani 1 1 d . . .
O9 O 0.6628(8) 1.0705(7) 0.3759(4) 0.132(3) Uani 1 1 d . . .
C1 C 0.7003(6) 0.6785(6) 0.3225(2) 0.0351(17) Uani 1 1 d . . .
H1B H 0.7590 0.6786 0.3468 0.042 Uiso 1 1 calc R . .
C15A C 1.1690(6) 0.4311(6) 0.4368(2) 0.0366(17) Uani 1 1 d . . .
H15C H 1.2130 0.4657 0.4128 0.044 Uiso 1 1 calc R . .
C2 C 0.7250(6) 0.6439(6) 0.2758(2) 0.0372(17) Uani 1 1 d . . .
H2B H 0.8006 0.6238 0.2680 0.045 Uiso 1 1 calc R . .
C14A C 1.1915(6) 0.4506(6) 0.4855(3) 0.0430(19) Uani 1 1 d . . .
H14C H 1.2507 0.4973 0.4949 0.052 Uiso 1 1 calc R . .
C3 C 0.6391(6) 0.6390(6) 0.2409(2) 0.0412(19) Uani 1 1 d . . .
H3B H 0.6544 0.6135 0.2090 0.049 Uiso 1 1 calc R . .
C13A C 1.1262(6) 0.4007(6) 0.5208(2) 0.0423(19) Uani 1 1 d . . .
H13C H 1.1413 0.4123 0.5545 0.051 Uiso 1 1 calc R . .
C4 C 0.5296(6) 0.6721(6) 0.2530(2) 0.0357(17) Uani 1 1 d . . .
H4B H 0.4690 0.6693 0.2296 0.043 Uiso 1 1 calc R . .
C12A C 1.0403(6) 0.3348(7) 0.5062(2) 0.046(2) Uani 1 1 d . . .
H12C H 0.9939 0.3018 0.5299 0.055 Uiso 1 1 calc R . .
C5 C 0.5107(6) 0.7096(5) 0.3005(2) 0.0327(16) Uani 1 1 d . . .
C11A C 1.0209(6) 0.3164(6) 0.4562(2) 0.0394(18) Uani 1 1 d . . .
C6 C 0.3964(5) 0.7494(6) 0.3159(2) 0.0350(16) Uani 1 1 d . . .
H6B H 0.3878 0.8231 0.3057 0.042 Uiso 1 1 calc R . .
H6C H 0.3354 0.7083 0.2995 0.042 Uiso 1 1 calc R . .
C10A C 0.9328(7) 0.2394(8) 0.4374(3) 0.063(3) Uani 1 1 d . . .
H10D H 0.9624 0.1676 0.4420 0.076 Uiso 1 1 calc R . .
H10E H 0.8626 0.2462 0.4569 0.076 Uiso 1 1 calc R . .
C7 C 0.2989(6) 0.8159(6) 0.3888(2) 0.0367(17) Uani 1 1 d . . .
H7B H 0.2262 0.8076 0.3704 0.044 Uiso 1 1 calc R . .
H7C H 0.3265 0.8880 0.3834 0.044 Uiso 1 1 calc R . .
C9A C 0.7975(7) 0.3000(8) 0.3750(3) 0.058(2) Uani 1 1 d . . .
H9D H 0.7987 0.3732 0.3864 0.070 Uiso 1 1 calc R . .
H9E H 0.7398 0.2623 0.3944 0.070 Uiso 1 1 calc R . .
C8 C 0.2766(6) 0.8005(6) 0.4432(2) 0.0396(18) Uani 1 1 d . . .
H8B H 0.2140 0.8494 0.4525 0.047 Uiso 1 1 calc R . .
C8A C 0.7593(7) 0.2988(6) 0.3214(3) 0.0446(19) Uani 1 1 d . . .
H8C H 0.6793 0.3256 0.3188 0.054 Uiso 1 1 calc R . .
C9 C 0.3765(6) 0.8207(6) 0.4771(2) 0.0395(18) Uani 1 1 d . . .
H9B H 0.4038 0.8929 0.4721 0.047 Uiso 1 1 calc R . .
H9C H 0.3508 0.8147 0.5113 0.047 Uiso 1 1 calc R . .
C7A C 0.8323(7) 0.3591(8) 0.2882(3) 0.069(3) Uani 1 1 d . . .
H7D H 0.8275 0.4336 0.2975 0.083 Uiso 1 1 calc R . .
H7E H 0.8006 0.3524 0.2547 0.083 Uiso 1 1 calc R . .
C10 C 0.5686(6) 0.7572(6) 0.5051(2) 0.0383(17) Uani 1 1 d . . .
H10A H 0.5952 0.6867 0.5146 0.046 Uiso 1 1 calc R . .
H10B H 0.5413 0.7927 0.5348 0.046 Uiso 1 1 calc R . .
C6A C 1.0207(6) 0.3922(6) 0.2528(2) 0.0405(18) Uani 1 1 d . . .
H6D H 0.9891 0.4638 0.2515 0.049 Uiso 1 1 calc R . .
H6E H 1.0132 0.3616 0.2197 0.049 Uiso 1 1 calc R . .
C11 C 0.6679(6) 0.8182(6) 0.4843(2) 0.0310(16) Uani 1 1 d . . .
C5A C 1.1454(6) 0.3974(5) 0.2670(2) 0.0343(17) Uani 1 1 d . . .
C12 C 0.7446(6) 0.8718(6) 0.5127(3) 0.0441(19) Uani 1 1 d . . .
H12A H 0.7349 0.8764 0.5470 0.053 Uiso 1 1 calc R . .
C4A C 1.2265(7) 0.4324(6) 0.2351(2) 0.0404(18) Uani 1 1 d . . .
H4C H 1.2055 0.4535 0.2029 0.049 Uiso 1 1 calc R . .
C13 C 0.8369(6) 0.9196(7) 0.4907(3) 0.048(2) Uani 1 1 d . . .
H13A H 0.8911 0.9576 0.5097 0.057 Uiso 1 1 calc R . .
C3A C 1.3388(7) 0.4363(7) 0.2505(3) 0.054(2) Uani 1 1 d . . .
H3C H 1.3961 0.4613 0.2293 0.065 Uiso 1 1 calc R . .
C14 C 0.8485(6) 0.9111(6) 0.4411(3) 0.044(2) Uani 1 1 d . . .
H14A H 0.9124 0.9414 0.4254 0.053 Uiso 1 1 calc R . .
C2A C 1.3671(7) 0.4038(6) 0.2968(3) 0.052(2) Uani 1 1 d . . .
H2C H 1.4442 0.4061 0.3080 0.063 Uiso 1 1 calc R . .
C15 C 0.7664(6) 0.8581(6) 0.4139(2) 0.0390(18) Uani 1 1 d . . .
H15A H 0.7736 0.8552 0.3794 0.047 Uiso 1 1 calc R . .
C1A C 1.2817(6) 0.3675(6) 0.3272(2) 0.0421(18) Uani 1 1 d . . .
H1C H 1.3020 0.3425 0.3588 0.051 Uiso 1 1 calc R . .

loop_
_atom_site_aniso_label
_atom_site_aniso_U_11
_atom_site_aniso_U_22
_atom_site_aniso_U_33
_atom_site_aniso_U_23
_atom_site_aniso_U_13
_atom_site_aniso_U_12
Cu1 0.0249(4) 0.0486(5) 0.0195(4) -0.0030(4) 0.0057(3) 0.0010(4)
N1 0.023(3) 0.045(4) 0.022(3) 0.004(2) 0.004(2) -0.001(3)
N2 0.030(3) 0.041(4) 0.026(3) -0.001(3) 0.004(2) 0.000(3)
N3 0.031(3) 0.068(4) 0.028(3) -0.003(3) 0.010(2) -0.004(3)
N4 0.029(3) 0.042(4) 0.020(3) 0.000(2) 0.007(2) -0.003(3)
O2 0.072(4) 0.070(4) 0.064(4) 0.033(3) -0.008(3) -0.023(4)
Cu1A 0.0308(5) 0.0534(6) 0.0246(4) 0.0090(4) 0.0046(3) -0.0038(4)
N4A 0.031(3) 0.043(4) 0.028(3) 0.009(3) 0.012(2) 0.002(3)
N3A 0.034(3) 0.110(6) 0.035(3) 0.022(4) 0.004(3) -0.017(4)
N2A 0.043(4) 0.042(4) 0.035(3) 0.007(3) 0.001(3) -0.001(3)
N1A 0.036(3) 0.040(4) 0.028(3) 0.000(3) 0.006(2) -0.006(3)
O2A 0.081(5) 0.041(4) 0.110(5) 0.014(4) 0.001(4) -0.010(3)
Cl1 0.0530(12) 0.0452(12) 0.0490(11) -0.0109(10) 0.0015(9) 0.0008(10)
Cl1A 0.0410(10) 0.0466(12) 0.0272(8) 0.0007(8) 0.0029(7) -0.0006(9)
Cl2 0.0648(13) 0.0451(12) 0.0336(9) -0.0027(9) 0.0092(9) -0.0096(11)
Cl2A 0.0372(9) 0.0381(10) 0.0315(9) 0.0005(8) 0.0033(7) -0.0024(8)
O1 0.049(3) 0.055(4) 0.050(3) 0.002(3) 0.009(3) -0.011(3)
O1A 0.076(5) 0.071(5) 0.078(4) 0.003(4) 0.012(4) -0.007(4)
O3 0.131(7) 0.145(8) 0.091(6) -0.056(5) -0.016(5) 0.048(6)
O3A 0.052(3) 0.103(5) 0.041(3) -0.006(3) 0.025(3) 0.004(4)
O4 0.107(6) 0.074(5) 0.175(9) 0.064(6) 0.025(6) -0.007(5)
O5A 0.050(3) 0.071(4) 0.065(4) -0.027(3) -0.012(3) 0.016(3)
O5 0.048(4) 0.098(6) 0.138(7) -0.028(5) 0.005(4) 0.006(4)
O4A 0.059(3) 0.058(4) 0.033(3) 0.009(3) 0.007(2) 0.007(3)
O7A 0.048(3) 0.048(4) 0.062(3) 0.010(3) 0.004(3) -0.015(3)
O7 0.106(5) 0.091(5) 0.060(4) -0.038(4) 0.030(4) -0.046(4)
O6A 0.044(4) 0.048(4) 0.142(6) 0.007(4) -0.012(4) -0.004(3)
O8A 0.087(5) 0.058(4) 0.098(5) -0.038(4) 0.040(4) -0.006(4)
O9A 0.115(6) 0.092(5) 0.038(3) 0.023(3) -0.005(3) -0.023(4)
O6 0.172(7) 0.058(4) 0.035(3) 0.006(3) 0.015(4) 0.012(5)
O8 0.229(11) 0.133(8) 0.079(5) -0.007(5) -0.045(6) 0.093(8)
O9 0.115(7) 0.112(7) 0.170(9) 0.012(6) 0.044(6) -0.053(6)
C1 0.031(4) 0.046(5) 0.029(3) 0.000(3) 0.006(3) -0.002(3)
C15A 0.040(4) 0.041(4) 0.029(3) 0.003(3) 0.008(3) -0.001(4)
C2 0.034(4) 0.048(5) 0.030(4) 0.001(3) 0.015(3) 0.007(4)
C14A 0.040(4) 0.047(5) 0.042(4) -0.004(4) 0.006(3) -0.003(4)
C3 0.051(4) 0.051(5) 0.021(3) -0.009(3) 0.016(3) -0.003(4)
C13A 0.043(4) 0.063(6) 0.020(3) 0.000(3) 0.002(3) 0.010(4)
C4 0.039(4) 0.045(5) 0.023(3) -0.004(3) -0.001(3) -0.008(3)
C12A 0.033(4) 0.074(6) 0.031(4) 0.010(4) 0.013(3) 0.006(4)
C5 0.040(4) 0.037(4) 0.022(3) -0.003(3) 0.007(3) -0.002(3)
C11A 0.031(4) 0.055(5) 0.033(4) 0.014(4) 0.007(3) -0.002(4)
C6 0.034(4) 0.047(4) 0.024(3) 0.002(3) -0.004(3) -0.001(4)
C10A 0.048(5) 0.109(8) 0.033(4) 0.017(5) 0.000(3) -0.027(5)
C7 0.033(4) 0.041(5) 0.037(4) 0.002(3) 0.004(3) 0.015(3)
C9A 0.037(5) 0.087(7) 0.051(5) 0.008(5) 0.005(4) 0.009(5)
C8 0.028(4) 0.055(5) 0.036(4) 0.004(4) 0.015(3) 0.000(4)
C8A 0.039(4) 0.044(5) 0.051(5) -0.009(4) -0.004(4) -0.004(4)
C9 0.037(4) 0.049(5) 0.033(4) -0.005(3) 0.011(3) 0.006(4)
C7A 0.050(5) 0.096(8) 0.061(6) 0.024(5) -0.014(4) -0.018(5)
C10 0.036(4) 0.056(5) 0.023(3) -0.002(3) 0.004(3) -0.002(4)
C6A 0.052(5) 0.043(5) 0.026(3) 0.000(3) -0.003(3) -0.012(4)
C11 0.032(4) 0.040(4) 0.021(3) -0.001(3) 0.003(3) 0.002(3)
C5A 0.050(4) 0.031(4) 0.022(3) -0.005(3) 0.006(3) -0.010(3)
C12 0.043(4) 0.062(5) 0.027(4) -0.003(4) 0.005(3) 0.001(4)
C4A 0.059(5) 0.038(4) 0.025(3) 0.001(3) 0.015(3) -0.015(4)
C13 0.037(4) 0.065(6) 0.041(4) -0.015(4) 0.002(3) -0.018(4)
C3A 0.067(6) 0.064(6) 0.033(4) -0.008(4) 0.021(4) -0.018(5)
C14 0.042(4) 0.052(5) 0.040(4) 0.000(4) 0.008(3) -0.016(4)
C2A 0.043(5) 0.067(6) 0.048(5) -0.007(4) 0.016(4) -0.011(4)
C15 0.039(4) 0.046(5) 0.032(4) 0.003(3) 0.010(3) -0.010(4)
C1A 0.043(4) 0.054(5) 0.029(4) -0.006(4) 0.004(3) -0.001(4)

loop_
_atom_type_symbol
_atom_type_description
_atom_type_scat_dispersion_real
_atom_type_scat_dispersion_imag
_atom_type_scat_source
C C 0.0033 0.0016 'International Tables Vol C Tables 4.2.6.8 and 6.1.1.4'
H H 0.0000 0.0000 'International Tables Vol C Tables 4.2.6.8 and 6.1.1.4'
N N 0.0061 0.0033 'International Tables Vol C Tables 4.2.6.8 and 6.1.1.4'
O O 0.0106 0.0060 'International Tables Vol C Tables 4.2.6.8 and 6.1.1.4'
Cl Cl 0.1484 0.1585 'International Tables Vol C Tables 4.2.6.8 and 6.1.1.4'
Cu Cu 0.3201 1.2651 'International Tables Vol C Tables 4.2.6.8 and 6.1.1.4'

loop_
_geom_angle_atom_site_label_1
_geom_angle_atom_site_label_2
_geom_angle_atom_site_label_3
_geom_angle
_geom_angle_site_symmetry_1
_geom_angle_site_symmetry_3
_geom_angle_publ_flag
N4 Cu1 N1 104.3(2) . . ?
N4 Cu1 N2 160.2(2) . . ?
N1 Cu1 N2 83.5(2) . . ?
N4 Cu1 N3 84.9(2) . . ?
N1 Cu1 N3 164.2(3) . . ?
N2 Cu1 N3 92.0(2) . . ?
N4 Cu1 O2 85.7(2) . . ?
N1 Cu1 O2 85.7(2) . . ?
N2 Cu1 O2 113.2(2) . . ?
N3 Cu1 O2 82.0(2) . . ?
N4 Cu1 O7 84.4(2) . . ?
N1 Cu1 O7 81.74(19) . . ?
N2 Cu1 O7 78.8(2) . . ?
N3 Cu1 O7 112.4(2) . . ?
O2 Cu1 O7 161.64(19) . . ?
C5 N1 C1 119.3(6) . . ?
C5 N1 Cu1 113.6(4) . . ?
C1 N1 Cu1 126.7(4) . . ?
C6 N2 C7 112.8(5) . . ?
C6 N2 Cu1 108.8(4) . . ?
C7 N2 Cu1 114.6(4) . . ?
C10 N3 C9 115.1(6) . . ?
C10 N3 Cu1 107.5(4) . . ?
C9 N3 Cu1 114.9(4) . . ?
C15 N4 C11 117.6(6) . . ?
C15 N4 Cu1 127.7(4) . . ?
C11 N4 Cu1 113.7(4) . . ?
Cl1 O2 Cu1 120.3(3) . . ?
N1A Cu1A N4A 103.7(2) . . ?
N1A Cu1A N3A 165.8(3) . . ?
N4A Cu1A N3A 84.8(2) . . ?
N1A Cu1A N2A 84.0(2) . . ?
N4A Cu1A N2A 162.6(2) . . ?
N3A Cu1A N2A 91.1(2) . . ?
N1A Cu1A O2A 82.7(2) . . ?
N4A Cu1A O2A 89.1(2) . . ?
N3A Cu1A O2A 86.1(3) . . ?
N2A Cu1A O2A 107.5(2) . . ?
N1A Cu1A O7A 89.9(2) . . ?
N4A Cu1A O7A 81.6(2) . . ?
N3A Cu1A O7A 102.7(3) . . ?
N2A Cu1A O7A 82.8(2) . . ?
O2A Cu1A O7A 166.46(18) . . ?
C11A N4A C15A 119.0(6) . . ?
C11A N4A Cu1A 113.3(5) . . ?
C15A N4A Cu1A 127.7(4) . . ?
C9A N3A C10A 115.7(6) . . ?
C9A N3A Cu1A 115.1(6) . . ?
C10A N3A Cu1A 108.3(5) . . ?
C7A N2A C6A 112.7(6) . . ?
C7A N2A Cu1A 115.9(5) . . ?
C6A N2A Cu1A 108.5(4) . . ?
C1A N1A C5A 118.4(6) . . ?
C1A N1A Cu1A 128.3(5) . . ?
C5A N1A Cu1A 113.3(4) . . ?
Cl1A O2A Cu1A 131.6(4) . . ?
O4 Cl1 O5 118.8(5) . . ?
O4 Cl1 O2 110.5(5) . . ?
O5 Cl1 O2 108.7(4) . . ?
O4 Cl1 O3 109.1(5) . . ?
O5 Cl1 O3 105.2(5) . . ?
O2 Cl1 O3 103.3(5) . . ?
O2A Cl1A O3A 111.4(4) . . ?
O2A Cl1A O4A 109.5(4) . . ?
O3A Cl1A O4A 107.6(3) . . ?
O2A Cl1A O5A 110.4(4) . . ?
O3A Cl1A O5A 110.5(3) . . ?
O4A Cl1A O5A 107.4(3) . . ?
O8 Cl2 O6 112.1(5) . . ?
O8 Cl2 O7 116.9(5) . . ?
O6 Cl2 O7 108.6(4) . . ?
O8 Cl2 O9 108.1(7) . . ?
O6 Cl2 O9 105.7(5) . . ?
O7 Cl2 O9 104.7(5) . . ?
O9A Cl2A O6A 108.4(4) . . ?
O9A Cl2A O8A 109.6(4) . . ?
O6A Cl2A O8A 109.8(4) . . ?
O9A Cl2A O7A 108.4(4) . . ?
O6A Cl2A O7A 110.0(3) . . ?
O8A Cl2A O7A 110.7(4) . . ?
Cl2A O7A Cu1A 128.6(3) . . ?
Cl2 O7 Cu1 121.7(4) . . ?
N1 C1 C2 121.6(6) . . ?
N4A C15A C14A 121.9(6) . . ?
C3 C2 C1 119.7(6) . . ?
C15A C14A C13A 119.2(7) . . ?
C2 C3 C4 119.0(6) . . ?
C12A C13A C14A 119.3(7) . . ?
C3 C4 C5 118.7(6) . . ?
C13A C12A C11A 119.7(6) . . ?
N1 C5 C4 121.7(6) . . ?
N1 C5 C6 116.4(5) . . ?
C4 C5 C6 121.9(6) . . ?
N4A C11A C12A 120.9(7) . . ?
N4A C11A C10A 116.2(6) . . ?
C12A C11A C10A 122.8(6) . . ?
N2 C6 C5 110.9(5) . . ?
N3A C10A C11A 112.4(6) . . ?
N2 C7 C8 113.0(5) . . ?
N3A C9A C8A 115.5(7) . . ?
O1 C8 C9 106.6(6) . . ?
O1 C8 C7 111.2(6) . . ?
C9 C8 C7 115.9(6) . . ?
O1A C8A C7A 105.9(7) . . ?
O1A C8A C9A 108.5(7) . . ?
C7A C8A C9A 114.9(7) . . ?
N3 C9 C8 113.0(6) . . ?
C8A C7A N2A 116.2(7) . . ?
N3 C10 C11 112.1(5) . . ?
N2A C6A C5A 112.1(6) . . ?
C12 C11 N4 122.5(6) . . ?
C12 C11 C10 123.3(6) . . ?
N4 C11 C10 114.2(6) . . ?
N1A C5A C4A 122.0(7) . . ?
N1A C5A C6A 116.3(6) . . ?
C4A C5A C6A 121.7(6) . . ?
C11 C12 C13 119.1(6) . . ?
C5A C4A C3A 118.8(7) . . ?
C14 C13 C12 118.9(7) . . ?
C2A C3A C4A 119.4(7) . . ?
C13 C14 C15 119.6(7) . . ?
C3A C2A C1A 119.2(8) . . ?
N4 C15 C14 122.3(6) . . ?
N1A C1A C2A 122.1(7) . . ?

loop_
_geom_bond_atom_site_label_1
_geom_bond_atom_site_label_2
_geom_bond_distance
_geom_bond_site_symmetry_2
_geom_bond_publ_flag
Cu1 N4 1.995(5) . ?
Cu1 N1 2.010(5) . ?
Cu1 N2 2.020(5) . ?
Cu1 N3 2.034(5) . ?
Cu1 O2 2.498(6) . ?
Cu1 O7 2.891(7) . ?
N1 C5 1.337(8) . ?
N1 C1 1.360(8) . ?
N2 C6 1.478(7) . ?
N2 C7 1.480(8) . ?
N3 C10 1.483(8) . ?
N3 C9 1.483(9) . ?
N4 C15 1.337(8) . ?
N4 C11 1.372(7) . ?
O2 Cl1 1.436(6) . ?
Cu1A N1A 1.999(5) . ?
Cu1A N4A 2.016(5) . ?
Cu1A N3A 2.021(6) . ?
Cu1A N2A 2.028(6) . ?
Cu1A O2A 2.527(6) . ?
Cu1A O7A 2.819(6) . ?
N4A C11A 1.353(8) . ?
N4A C15A 1.364(9) . ?
N3A C9A 1.390(9) . ?
N3A C10A 1.492(9) . ?
N2A C7A 1.476(10) . ?
N2A C6A 1.479(8) . ?
N1A C1A 1.325(9) . ?
N1A C5A 1.365(8) . ?
O2A Cl1A 1.425(6) . ?
Cl1 O4 1.365(7) . ?
Cl1 O5 1.415(6) . ?
Cl1 O3 1.487(8) . ?
Cl1A O3A 1.435(5) . ?
Cl1A O4A 1.445(5) . ?
Cl1A O5A 1.448(5) . ?
Cl2 O8 1.384(8) . ?
Cl2 O6 1.410(6) . ?
Cl2 O7 1.440(6) . ?
Cl2 O9 1.451(8) . ?
Cl2A O9A 1.416(5) . ?
Cl2A O6A 1.427(6) . ?
Cl2A O8A 1.429(6) . ?
Cl2A O7A 1.447(5) . ?
O1 C8 1.423(8) . ?
O1A C8A 1.429(9) . ?
C1 C2 1.385(9) . ?
C15A C14A 1.377(9) . ?
C2 C3 1.380(9) . ?
C14A C13A 1.395(10) . ?
C3 C4 1.396(9) . ?
C13A C12A 1.369(10) . ?
C4 C5 1.407(8) . ?
C12A C11A 1.404(9) . ?
C5 C6 1.499(9) . ?
C11A C10A 1.513(11) . ?
C7 C8 1.529(9) . ?
C9A C8A 1.528(10) . ?
C8 C9 1.505(10) . ?
C8A C7A 1.474(11) . ?
C10 C11 1.518(9) . ?
C6A C5A 1.508(9) . ?
C11 C12 1.365(10) . ?
C5A C4A 1.375(9) . ?
C12 C13 1.386(10) . ?
C4A C3A 1.378(11) . ?
C13 C14 1.371(10) . ?
C3A C2A 1.369(11) . ?
C14 C15 1.386(9) . ?
C2A C1A 1.390(10) . ?

loop_
_geom_hbond_atom_site_label_D
_geom_hbond_atom_site_label_H
_geom_hbond_atom_site_label_A
_geom_hbond_distance_DH
_geom_hbond_distance_HA
_geom_hbond_distance_DA
_geom_hbond_angle_DHA
_geom_hbond_site_symmetry_A
N3A H3AA O5A 0.93 2.21 3.068(10) 152.3 .
N2A H2AA O9A 0.93 2.34 3.153(8) 146.4 2_745
O1 H1A O6A 0.84 2.26 3.099(9) 173.7 1_455
O1A H1AA O9 0.84 1.95 2.786(10) 176.1 1_545

loop_
_geom_torsion_atom_site_label_1
_geom_torsion_atom_site_label_2
_geom_torsion_atom_site_label_3
_geom_torsion_atom_site_label_4
_geom_torsion
_geom_torsion_site_symmetry_1
_geom_torsion_site_symmetry_2
_geom_torsion_site_symmetry_3
_geom_torsion_site_symmetry_4
_geom_torsion_publ_flag
N4 Cu1 N1 C5 -155.0(5) . . . . ?
N2 Cu1 N1 C5 6.6(5) . . . . ?
N3 Cu1 N1 C5 80.9(10) . . . . ?
O2 Cu1 N1 C5 120.5(5) . . . . ?
O7 Cu1 N1 C5 -72.9(5) . . . . ?
N4 Cu1 N1 C1 32.9(6) . . . . ?
N2 Cu1 N1 C1 -165.5(6) . . . . ?
N3 Cu1 N1 C1 -91.2(10) . . . . ?
O2 Cu1 N1 C1 -51.6(6) . . . . ?
O7 Cu1 N1 C1 115.0(6) . . . . ?
N4 Cu1 N2 C6 95.6(7) . . . . ?
N1 Cu1 N2 C6 -19.2(5) . . . . ?
N3 Cu1 N2 C6 176.0(5) . . . . ?
O2 Cu1 N2 C6 -101.7(5) . . . . ?
O7 Cu1 N2 C6 63.6(4) . . . . ?
N4 Cu1 N2 C7 -31.8(8) . . . . ?
N1 Cu1 N2 C7 -146.5(5) . . . . ?
N3 Cu1 N2 C7 48.7(5) . . . . ?
O2 Cu1 N2 C7 130.9(4) . . . . ?
O7 Cu1 N2 C7 -63.7(4) . . . . ?
N4 Cu1 N3 C10 -17.4(5) . . . . ?
N1 Cu1 N3 C10 108.9(8) . . . . ?
N2 Cu1 N3 C10 -177.9(5) . . . . ?
O2 Cu1 N3 C10 68.9(5) . . . . ?
O7 Cu1 N3 C10 -99.2(5) . . . . ?
N4 Cu1 N3 C9 112.1(5) . . . . ?
N1 Cu1 N3 C9 -121.5(8) . . . . ?
N2 Cu1 N3 C9 -48.4(5) . . . . ?
O2 Cu1 N3 C9 -161.5(5) . . . . ?
O7 Cu1 N3 C9 30.3(5) . . . . ?
N1 Cu1 N4 C15 27.0(6) . . . . ?
N2 Cu1 N4 C15 -84.4(8) . . . . ?
N3 Cu1 N4 C15 -166.1(6) . . . . ?
O2 Cu1 N4 C15 111.6(6) . . . . ?
O7 Cu1 N4 C15 -52.9(6) . . . . ?
N1 Cu1 N4 C11 -164.5(5) . . . . ?
N2 Cu1 N4 C11 84.1(8) . . . . ?
N3 Cu1 N4 C11 2.4(5) . . . . ?
O2 Cu1 N4 C11 -80.0(5) . . . . ?
O7 Cu1 N4 C11 115.5(5) . . . . ?
N4 Cu1 O2 Cl1 177.6(4) . . . . ?
N1 Cu1 O2 Cl1 -77.7(4) . . . . ?
N2 Cu1 O2 Cl1 3.4(5) . . . . ?
N3 Cu1 O2 Cl1 92.1(4) . . . . ?
O7 Cu1 O2 Cl1 -124.8(5) . . . . ?
N1A Cu1A N4A C11A -161.4(5) . . . . ?
N3A Cu1A N4A C11A 7.0(5) . . . . ?
N2A Cu1A N4A C11A 83.9(9) . . . . ?
O2A Cu1A N4A C11A -79.1(5) . . . . ?
O7A Cu1A N4A C11A 110.8(5) . . . . ?
N1A Cu1A N4A C15A 22.0(6) . . . . ?
N3A Cu1A N4A C15A -169.6(6) . . . . ?
N2A Cu1A N4A C15A -92.7(9) . . . . ?
O2A Cu1A N4A C15A 104.3(6) . . . . ?
O7A Cu1A N4A C15A -65.9(6) . . . . ?
N1A Cu1A N3A C9A -118.4(11) . . . . ?
N4A Cu1A N3A C9A 114.1(6) . . . . ?
N2A Cu1A N3A C9A -48.9(6) . . . . ?
O2A Cu1A N3A C9A -156.5(6) . . . . ?
O7A Cu1A N3A C9A 33.9(6) . . . . ?
N1A Cu1A N3A C10A 110.3(10) . . . . ?
N4A Cu1A N3A C10A -17.2(6) . . . . ?
N2A Cu1A N3A C10A 179.7(6) . . . . ?
O2A Cu1A N3A C10A 72.2(6) . . . . ?
O7A Cu1A N3A C10A -97.4(6) . . . . ?
N1A Cu1A N2A C7A -149.1(6) . . . . ?
N4A Cu1A N2A C7A -31.7(11) . . . . ?
N3A Cu1A N2A C7A 44.3(6) . . . . ?
O2A Cu1A N2A C7A 130.5(6) . . . . ?
O7A Cu1A N2A C7A -58.4(6) . . . . ?
N1A Cu1A N2A C6A -21.1(5) . . . . ?
N4A Cu1A N2A C6A 96.4(9) . . . . ?
N3A Cu1A N2A C6A 172.3(5) . . . . ?
O2A Cu1A N2A C6A -101.5(5) . . . . ?
O7A Cu1A N2A C6A 69.6(5) . . . . ?
N4A Cu1A N1A C1A 28.1(7) . . . . ?
N3A Cu1A N1A C1A -97.5(11) . . . . ?
N2A Cu1A N1A C1A -167.8(7) . . . . ?
O2A Cu1A N1A C1A -59.2(7) . . . . ?
O7A Cu1A N1A C1A 109.4(7) . . . . ?
N4A Cu1A N1A C5A -150.3(5) . . . . ?
N3A Cu1A N1A C5A 84.2(11) . . . . ?
N2A Cu1A N1A C5A 13.9(5) . . . . ?
O2A Cu1A N1A C5A 122.5(5) . . . . ?
O7A Cu1A N1A C5A -68.9(5) . . . . ?
N1A Cu1A O2A Cl1A -131.5(6) . . . . ?
N4A Cu1A O2A Cl1A 124.5(6) . . . . ?
N3A Cu1A O2A Cl1A 39.7(6) . . . . ?
N2A Cu1A O2A Cl1A -50.2(6) . . . . ?
O7A Cu1A O2A Cl1A 170.9(5) . . . . ?
Cu1 O2 Cl1 O4 -161.6(5) . . . . ?
Cu1 O2 Cl1 O5 -29.5(5) . . . . ?
Cu1 O2 Cl1 O3 81.9(5) . . . . ?
Cu1A O2A Cl1A O3A 124.3(5) . . . . ?
Cu1A O2A Cl1A O4A -116.9(5) . . . . ?
Cu1A O2A Cl1A O5A 1.2(6) . . . . ?
O9A Cl2A O7A Cu1A 89.9(5) . . . . ?
O6A Cl2A O7A Cu1A -28.5(5) . . . . ?
O8A Cl2A O7A Cu1A -150.0(4) . . . . ?
N1A Cu1A O7A Cl2A -16.2(4) . . . . ?
N4A Cu1A O7A Cl2A 87.7(4) . . . . ?
N3A Cu1A O7A Cl2A 170.4(4) . . . . ?
N2A Cu1A O7A Cl2A -100.2(4) . . . . ?
O2A Cu1A O7A Cl2A 40.6(10) . . . . ?
O8 Cl2 O7 Cu1 -148.1(6) . . . . ?
O6 Cl2 O7 Cu1 -20.1(6) . . . . ?
O9 Cl2 O7 Cu1 92.4(5) . . . . ?
N4 Cu1 O7 Cl2 -40.5(4) . . . . ?
N1 Cu1 O7 Cl2 -145.9(5) . . . . ?
N2 Cu1 O7 Cl2 129.2(5) . . . . ?
N3 Cu1 O7 Cl2 41.6(5) . . . . ?
O2 Cu1 O7 Cl2 -98.3(7) . . . . ?
C5 N1 C1 C2 1.6(10) . . . . ?
Cu1 N1 C1 C2 173.3(5) . . . . ?
C11A N4A C15A C14A 1.5(10) . . . . ?
Cu1A N4A C15A C14A 178.0(5) . . . . ?
N1 C1 C2 C3 -2.9(11) . . . . ?
N4A C15A C14A C13A -0.6(11) . . . . ?
C1 C2 C3 C4 1.9(11) . . . . ?
C15A C14A C13A C12A -1.0(11) . . . . ?
C2 C3 C4 C5 0.2(11) . . . . ?
C14A C13A C12A C11A 1.6(11) . . . . ?
C1 N1 C5 C4 0.6(10) . . . . ?
Cu1 N1 C5 C4 -172.2(5) . . . . ?
C1 N1 C5 C6 -179.1(6) . . . . ?
Cu1 N1 C5 C6 8.1(8) . . . . ?
C3 C4 C5 N1 -1.5(11) . . . . ?
C3 C4 C5 C6 178.2(7) . . . . ?
C15A N4A C11A C12A -0.8(10) . . . . ?
Cu1A N4A C11A C12A -177.7(6) . . . . ?
C15A N4A C11A C10A -177.7(7) . . . . ?
Cu1A N4A C11A C10A 5.3(8) . . . . ?
C13A C12A C11A N4A -0.8(11) . . . . ?
C13A C12A C11A C10A 175.9(8) . . . . ?
C7 N2 C6 C5 156.2(6) . . . . ?
Cu1 N2 C6 C5 27.8(7) . . . . ?
N1 C5 C6 N2 -24.5(9) . . . . ?
C4 C5 C6 N2 155.8(6) . . . . ?
C9A N3A C10A C11A -106.8(9) . . . . ?
Cu1A N3A C10A C11A 24.1(9) . . . . ?
N4A C11A C10A N3A -20.2(11) . . . . ?
C12A C11A C10A N3A 163.0(7) . . . . ?
C6 N2 C7 C8 174.1(6) . . . . ?
Cu1 N2 C7 C8 -60.6(7) . . . . ?
C10A N3A C9A C8A -169.4(7) . . . . ?
Cu1A N3A C9A C8A 62.9(9) . . . . ?
N2 C7 C8 O1 -57.7(8) . . . . ?
N2 C7 C8 C9 64.3(9) . . . . ?
N3A C9A C8A O1A 55.7(10) . . . . ?
N3A C9A C8A C7A -62.6(11) . . . . ?
C10 N3 C9 C8 -174.3(6) . . . . ?
Cu1 N3 C9 C8 60.0(7) . . . . ?
O1 C8 C9 N3 60.6(7) . . . . ?
C7 C8 C9 N3 -63.8(9) . . . . ?
O1A C8A C7A N2A -62.4(9) . . . . ?
C9A C8A C7A N2A 57.4(11) . . . . ?
C6A N2A C7A C8A 179.2(7) . . . . ?
Cu1A N2A C7A C8A -54.9(10) . . . . ?
C9 N3 C10 C11 -100.6(7) . . . . ?
Cu1 N3 C10 C11 28.8(7) . . . . ?
C7A N2A C6A C5A 154.4(7) . . . . ?
Cu1A N2A C6A C5A 24.6(7) . . . . ?
C15 N4 C11 C12 0.3(10) . . . . ?
Cu1 N4 C11 C12 -169.4(6) . . . . ?
C15 N4 C11 C10 -176.7(6) . . . . ?
Cu1 N4 C11 C10 13.6(7) . . . . ?
N3 C10 C11 C12 154.1(7) . . . . ?
N3 C10 C11 N4 -28.9(9) . . . . ?
C1A N1A C5A C4A -2.4(10) . . . . ?
Cu1A N1A C5A C4A 176.1(5) . . . . ?
C1A N1A C5A C6A 178.4(7) . . . . ?
Cu1A N1A C5A C6A -3.1(8) . . . . ?
N2A C6A C5A N1A -14.8(9) . . . . ?
N2A C6A C5A C4A 165.9(6) . . . . ?
N4 C11 C12 C13 -0.9(12) . . . . ?
C10 C11 C12 C13 175.8(7) . . . . ?
N1A C5A C4A C3A 0.1(11) . . . . ?
C6A C5A C4A C3A 179.3(7) . . . . ?
C11 C12 C13 C14 -0.3(12) . . . . ?
C5A C4A C3A C2A 1.1(12) . . . . ?
C12 C13 C14 C15 2.0(12) . . . . ?
C4A C3A C2A C1A 0.0(12) . . . . ?
C11 N4 C15 C14 1.5(11) . . . . ?
Cu1 N4 C15 C14 169.6(6) . . . . ?
C13 C14 C15 N4 -2.7(12) . . . . ?
C5A N1A C1A C2A 3.6(11) . . . . ?
Cu1A N1A C1A C2A -174.7(6) . . . . ?
C3A C2A C1A N1A -2.4(12) . . . . ?
